data_7024202
loop_
_publ_author_name
'Gupta, Deepali'
'Nowak, Ralf'
'Lippert, Bernhard'

_publ_section_title
;
 Pt(II) complexes of unsubstituted guanine and 7-methylguanine.
;
_journal_issue 1
_journal_name_full 'Dalton transactions (Cambridge, England : 2003)'
_journal_page_first 73
_journal_page_last 84
_journal_paper_doi 10.1039/b912701a
_journal_volume 39
_journal_year 2010
_chemical_formula_moiety 'C6 H19 Cl2 N9 O Pt2, 3(H2 O), 2(Cl)'
_chemical_formula_sum 'C6 H25 Cl4 N9 O4 Pt2'
_chemical_formula_weight 819.33
_chemical_name_systematic
;
?
;
_space_group_IT_number 15
_symmetry_cell_setting monoclinic
_symmetry_space_group_name_Hall '-C 2yc'
_symmetry_space_group_name_H-M 'C 1 2/c 1'
_atom_sites_solution_hydrogens geom
_atom_sites_solution_primary direct
_atom_sites_solution_secondary difmap
_audit_creation_method SHELXL-97
_cell_angle_alpha 90.00
_cell_angle_beta 110.15(3)
_cell_angle_gamma 90.00
_cell_formula_units_Z 8
_cell_length_a 13.525(3)
_cell_length_b 17.095(3)
_cell_length_c 19.292(4)
_cell_measurement_reflns_used 4802
_cell_measurement_temperature 293(2)
_cell_measurement_theta_max 27.5
_cell_measurement_theta_min 3.2
_cell_volume 4187.5(17)
_computing_cell_refinement
;
DENZO and SCALEPACK (Otwinowski & Minor, 1997)
;
_computing_data_collection 'COLLECT (Nonius, 1998)'
_computing_data_reduction
;
DENZO and SCALEPACK (Otwinowski & Minor, 1997)
;
_computing_molecular_graphics 'ORTEP-3 (Farrugia, 1997)'
_computing_structure_refinement 'SHELXL-97 (Sheldrick, 1997)'
_computing_structure_solution 'SHELXS-97 (Sheldrick, 1990)'
_diffrn_ambient_temperature 293(2)
_diffrn_measured_fraction_theta_full 0.997
_diffrn_measured_fraction_theta_max 0.996
_diffrn_radiation_monochromator graphite
_diffrn_radiation_source 'fine-focus sealed tube'
_diffrn_radiation_type MoK\a
_diffrn_radiation_wavelength 0.71073
_diffrn_reflns_av_R_equivalents 0.0822
_diffrn_reflns_av_sigmaI/netI 0.1027
_diffrn_reflns_limit_h_max 14
_diffrn_reflns_limit_h_min -17
_diffrn_reflns_limit_k_max 22
_diffrn_reflns_limit_k_min -22
_diffrn_reflns_limit_l_max 25
_diffrn_reflns_limit_l_min -23
_diffrn_reflns_number 16033
_diffrn_reflns_theta_full 25.00
_diffrn_reflns_theta_max 27.50
_diffrn_reflns_theta_min 3.21
_exptl_absorpt_coefficient_mu 13.890
_exptl_absorpt_correction_T_max 0.249
_exptl_absorpt_correction_T_min 0.1095
_exptl_absorpt_correction_type multi-scan
_exptl_absorpt_process_details 'SADABS, Sheldrick, Bruker, 2000'
_exptl_crystal_colour Colorless
_exptl_crystal_density_diffrn 2.599
_exptl_crystal_density_method 'not measured'
_exptl_crystal_description Needles
_exptl_crystal_F_000 3040
_exptl_crystal_size_max 0.30
_exptl_crystal_size_mid 0.10
_exptl_crystal_size_min 0.10
_refine_diff_density_max 2.179
_refine_diff_density_min -1.719
_refine_diff_density_rms 0.260
_refine_ls_extinction_method none
_refine_ls_goodness_of_fit_ref 1.030
_refine_ls_hydrogen_treatment constr
_refine_ls_matrix_type full
_refine_ls_number_parameters 225
_refine_ls_number_reflns 4802
_refine_ls_number_restraints 0
_refine_ls_restrained_S_all 1.030
_refine_ls_R_factor_all 0.1228
_refine_ls_R_factor_gt 0.0626
_refine_ls_shift/su_max 0.001
_refine_ls_shift/su_mean 0.000
_refine_ls_structure_factor_coef Fsqd
_refine_ls_weighting_details 'calc w=1/[\s^2^(Fo^2^)+(0.0461P)^2^+71.9711P] where P=(Fo^2^+2Fc^2^)/3'
_refine_ls_weighting_scheme calc
_refine_ls_wR_factor_gt 0.1144
_refine_ls_wR_factor_ref 0.1349
_reflns_number_gt 2982
_reflns_number_total 4802
_reflns_threshold_expression >2sigma(I)
_cod_data_source_file b912701a.txt
_cod_data_source_block 2500
_cod_depositor_comments
;
The following automatic conversions were performed:

'_symmetry_cell_setting' value 'Monoclinic' changed to 'monoclinic'
according to /home/saulius/struct/CIF-dictionaries/cif_core.dic
dictionary named 'cif_core.dic' version 2.4.2 from 2011-04-26.

Automatic conversion script
Id: cif_fix_values 1891 2012-01-12 08:04:46Z andrius 
;
_cod_original_cell_volume 4187.5(15)
_cod_original_sg_symbol_H-M C2/c
_cod_database_code 7024202

loop_
_symmetry_equiv_pos_as_xyz
'x, y, z'
'-x, y, -z+1/2'
'x+1/2, y+1/2, z'
'-x+1/2, y+1/2, -z+1/2'
'-x, -y, -z'
'x, -y, z-1/2'
'-x+1/2, -y+1/2, -z'
'x+1/2, -y+1/2, z-1/2'

loop_
_atom_site_label
_atom_site_type_symbol
_atom_site_fract_x
_atom_site_fract_y
_atom_site_fract_z
_atom_site_U_iso_or_equiv
_atom_site_adp_type
_atom_site_occupancy
_atom_site_symmetry_multiplicity
_atom_site_calc_flag
_atom_site_refinement_flags
Pt1 Pt -0.22297(4) 0.04736(3) -0.47796(3) 0.03975(18) Uani 1 1 d .
N11 N -0.3436(9) -0.0311(7) -0.5052(7) 0.055(3) Uani 1 1 d .
H11A H -0.3662 -0.0369 -0.4673 0.066 Uiso 1 1 calc R
H11B H -0.3211 -0.0770 -0.5159 0.066 Uiso 1 1 calc R
H11C H -0.3961 -0.0138 -0.5443 0.066 Uiso 1 1 calc R
N12 N -0.3253(9) 0.1364(6) -0.4794(6) 0.047(3) Uani 1 1 d .
H11D H -0.3215 0.1472 -0.4335 0.056 Uiso 1 1 calc R
H11E H -0.3907 0.1218 -0.5058 0.056 Uiso 1 1 calc R
H11F H -0.3082 0.1787 -0.4997 0.056 Uiso 1 1 calc R
Pt2 Pt -0.22636(4) 0.10891(3) -0.63322(3) 0.04170(18) Uani 1 1 d .
N13 N -0.3596(9) 0.0527(8) -0.6949(7) 0.058(3) Uani 1 1 d .
H11G H -0.3730 0.0632 -0.7424 0.070 Uiso 1 1 calc R
H11H H -0.4132 0.0688 -0.6818 0.070 Uiso 1 1 calc R
H11I H -0.3510 0.0014 -0.6875 0.070 Uiso 1 1 calc R
N14 N -0.1430(10) 0.0095(7) -0.6337(6) 0.052(3) Uani 1 1 d .
H11J H -0.1635 -0.0101 -0.6792 0.063 Uiso 1 1 calc R
H11K H -0.1546 -0.0255 -0.6031 0.063 Uiso 1 1 calc R
H11L H -0.0746 0.0207 -0.6189 0.063 Uiso 1 1 calc R
N1 N 0.0479(10) 0.2527(7) -0.5585(7) 0.056(3) Uani 1 1 d .
H1B H 0.0767 0.2827 -0.5819 0.067 Uiso 1 1 d R
N2 N -0.0619(11) 0.2145(8) -0.6742(7) 0.067(4) Uani 1 1 d .
H1 H -0.0251 0.2428 -0.6931 0.080 Uiso 1 1 d R
H2 H -0.1149 0.1885 -0.7024 0.080 Uiso 1 1 d R
N3 N -0.0938(9) 0.1685(6) -0.5707(6) 0.044(3) Uani 1 1 d .
C2 C -0.0344(10) 0.2111(8) -0.5972(9) 0.044(3) Uani 1 1 d .
C4 C -0.0591(11) 0.1664(7) -0.4957(7) 0.038(3) Uani 1 1 d .
C5 C 0.0294(10) 0.2074(8) -0.4510(9) 0.044(3) Uani 1 1 d .
C6 C 0.0926(13) 0.2533(8) -0.4834(8) 0.051(4) Uani 1 1 d .
O6 O 0.1713(8) 0.2911(6) -0.4495(6) 0.060(3) Uani 1 1 d .
N7 N 0.0397(10) 0.1860(7) -0.3783(6) 0.047(3) Uani 1 1 d .
C7 C 0.1174(13) 0.2206(9) -0.3127(8) 0.058(4) Uani 1 1 d .
H3 H 0.1109 0.1972 -0.2692 0.086 Uiso 1 1 calc R
H4 H 0.1054 0.2759 -0.3122 0.086 Uiso 1 1 calc R
H5 H 0.1869 0.2113 -0.3137 0.086 Uiso 1 1 calc R
C8 C -0.0331(9) 0.1422(7) -0.3859(6) 0.027(3) Uani 1 1 d .
H8B H -0.0426 0.1206 -0.3445 0.032 Uiso 1 1 calc R
N9 N -0.0987(9) 0.1248(7) -0.4514(7) 0.050(3) Uani 1 1 d .
Cl1 Cl -0.1100(3) -0.0559(2) -0.4663(2) 0.0614(11) Uani 1 1 d .
Cl2 Cl -0.3225(3) 0.2197(2) -0.6331(2) 0.0577(10) Uani 1 1 d .
Cl3 Cl -0.0462(3) 0.4298(3) -0.1205(2) 0.0608(11) Uani 1 1 d .
Cl4 Cl -0.3646(4) 0.1407(3) -0.1654(3) 0.0885(15) Uani 1 1 d .
O1W O -0.3624(12) 0.0992(7) -0.3375(8) 0.098(4) Uani 1 1 d .
H1W H -0.2991 0.0827 -0.3069 0.147 Uiso 1 1 d R
H2W H -0.4015 0.0554 -0.3433 0.147 Uiso 1 1 d R
O2W O -0.3134(11) 0.3683(9) -0.1823(7) 0.101(5) Uani 1 1 d .
H3W H -0.2970 0.3551 -0.1345 0.151 Uiso 1 1 d R
H4W H -0.3232 0.4167 -0.1923 0.151 Uiso 1 1 d R
O3W O -0.1516(13) -0.0393(9) -0.7815(8) 0.107(5) Uani 1 1 d .

loop_
_atom_site_aniso_label
_atom_site_aniso_U_11
_atom_site_aniso_U_22
_atom_site_aniso_U_33
_atom_site_aniso_U_23
_atom_site_aniso_U_13
_atom_site_aniso_U_12
Pt1 0.0316(3) 0.0470(3) 0.0413(3) -0.0008(2) 0.0135(2) 0.0048(3)
N11 0.047(8) 0.056(8) 0.059(8) 0.004(6) 0.013(6) -0.004(6)
N12 0.042(7) 0.041(7) 0.054(8) 0.000(5) 0.012(6) 0.010(6)
Pt2 0.0340(3) 0.0522(4) 0.0369(3) -0.0038(2) 0.0097(2) 0.0064(3)
N13 0.041(7) 0.084(10) 0.052(8) -0.012(7) 0.018(6) 0.008(7)
N14 0.057(8) 0.045(7) 0.050(7) -0.009(6) 0.013(6) 0.016(6)
N1 0.060(9) 0.063(8) 0.046(8) 0.013(6) 0.019(6) 0.004(7)
N2 0.067(9) 0.083(10) 0.055(9) -0.008(7) 0.025(7) -0.022(8)
N3 0.056(8) 0.041(7) 0.032(6) -0.001(5) 0.013(6) 0.021(6)
C2 0.023(5) 0.034(6) 0.078(8) -0.010(5) 0.021(5) -0.002(4)
C4 0.043(8) 0.032(7) 0.049(9) 0.013(6) 0.028(7) 0.014(6)
C5 0.023(5) 0.034(6) 0.078(8) -0.010(5) 0.021(5) -0.002(4)
C6 0.057(10) 0.039(8) 0.058(10) -0.016(7) 0.021(8) 0.016(8)
O6 0.045(6) 0.069(7) 0.064(7) -0.013(6) 0.015(6) -0.012(6)
N7 0.064(9) 0.047(7) 0.023(6) 0.001(5) 0.007(6) 0.022(7)
C7 0.063(10) 0.060(10) 0.044(9) -0.006(7) 0.011(8) -0.001(8)
C8 0.012(6) 0.043(8) 0.019(6) -0.017(5) -0.004(5) 0.007(6)
N9 0.040(7) 0.046(7) 0.062(8) 0.001(6) 0.016(6) 0.009(6)
Cl1 0.043(2) 0.056(2) 0.086(3) -0.005(2) 0.023(2) 0.0094(19)
Cl2 0.056(2) 0.058(2) 0.054(2) 0.0029(18) 0.0121(19) 0.019(2)
Cl3 0.045(2) 0.082(3) 0.054(2) 0.000(2) 0.0161(19) -0.003(2)
Cl4 0.101(4) 0.091(4) 0.090(4) -0.012(3) 0.053(3) -0.008(3)
O1W 0.125(12) 0.074(9) 0.114(11) -0.001(8) 0.065(10) 0.000(8)
O2W 0.091(10) 0.135(12) 0.059(8) 0.004(8) 0.003(7) -0.006(9)
O3W 0.118(13) 0.132(12) 0.078(10) -0.008(8) 0.043(9) 0.009(10)

loop_
_atom_type_symbol
_atom_type_description
_atom_type_scat_dispersion_real
_atom_type_scat_dispersion_imag
_atom_type_scat_source
C C 0.0033 0.0016 'International Tables Vol C Tables 4.2.6.8 and 6.1.1.4'
H H 0.0000 0.0000 'International Tables Vol C Tables 4.2.6.8 and 6.1.1.4'
N N 0.0061 0.0033 'International Tables Vol C Tables 4.2.6.8 and 6.1.1.4'
O O 0.0106 0.0060 'International Tables Vol C Tables 4.2.6.8 and 6.1.1.4'
Cl Cl 0.1484 0.1585 'International Tables Vol C Tables 4.2.6.8 and 6.1.1.4'
Pt Pt -1.7033 8.3905 'International Tables Vol C Tables 4.2.6.8 and 6.1.1.4'

loop_
_geom_angle_atom_site_label_1
_geom_angle_atom_site_label_2
_geom_angle_atom_site_label_3
_geom_angle
N11 Pt1 N12 90.5(5)
N11 Pt1 N9 178.5(5)
N12 Pt1 N9 90.9(5)
N11 Pt1 Cl1 88.0(4)
N12 Pt1 Cl1 174.7(3)
N9 Pt1 Cl1 90.6(3)
N11 Pt1 Pt2 103.1(4)
N12 Pt1 Pt2 87.2(3)
N9 Pt1 Pt2 76.5(3)
Cl1 Pt1 Pt2 98.10(11)
Pt1 N11 H11A 109.5
Pt1 N11 H11B 109.5
H11A N11 H11B 109.5
Pt1 N11 H11C 109.5
H11A N11 H11C 109.5
H11B N11 H11C 109.5
Pt1 N12 H11D 109.5
Pt1 N12 H11E 109.5
H11D N12 H11E 109.5
Pt1 N12 H11F 109.5
H11D N12 H11F 109.5
H11E N12 H11F 109.5
N13 Pt2 N14 89.0(5)
N13 Pt2 N3 178.4(4)
N14 Pt2 N3 92.5(5)
N13 Pt2 Cl2 90.2(4)
N14 Pt2 Cl2 179.1(4)
N3 Pt2 Cl2 88.3(3)
N13 Pt2 Pt1 96.8(4)
N14 Pt2 Pt1 84.2(3)
N3 Pt2 Pt1 83.3(3)
Cl2 Pt2 Pt1 95.55(10)
Pt2 N13 H11G 109.5
Pt2 N13 H11H 109.5
H11G N13 H11H 109.5
Pt2 N13 H11I 109.5
H11G N13 H11I 109.5
H11H N13 H11I 109.5
Pt2 N14 H11J 109.5
Pt2 N14 H11K 109.5
H11J N14 H11K 109.5
Pt2 N14 H11L 109.5
H11J N14 H11L 109.5
H11K N14 H11L 109.5
C2 N1 C6 125.8(14)
C2 N1 H1B 118.1
C6 N1 H1B 116.0
C2 N2 H1 119.5
C2 N2 H2 120.5
H1 N2 H2 120.0
C2 N3 C4 113.4(12)
C2 N3 Pt2 125.1(10)
C4 N3 Pt2 121.5(10)
N3 C2 N1 126.2(15)
N3 C2 N2 117.5(13)
N1 C2 N2 116.3(13)
N9 C4 N3 128.2(13)
N9 C4 C5 108.4(12)
N3 C4 C5 123.4(12)
C4 C5 N7 104.6(12)
C4 C5 C6 120.9(14)
N7 C5 C6 134.3(13)
O6 C6 N1 123.7(15)
O6 C6 C5 126.2(14)
N1 C6 C5 110.0(14)
C8 N7 C5 104.2(11)
C8 N7 C7 132.0(12)
C5 N7 C7 123.4(13)
N7 C7 H3 109.5
N7 C7 H4 109.5
H3 C7 H4 109.5
N7 C7 H5 109.5
H3 C7 H5 109.5
H4 C7 H5 109.5
N7 C8 N9 121.0(13)
N7 C8 H8B 119.5
N9 C8 H8B 119.5
C8 N9 C4 101.8(12)
C8 N9 Pt1 127.8(10)
C4 N9 Pt1 130.3(10)
H1W O1W H2W 101.8
H3W O2W H4W 116.2

loop_
_geom_bond_atom_site_label_1
_geom_bond_atom_site_label_2
_geom_bond_distance
Pt1 N11 2.036(11)
Pt1 N12 2.051(10)
Pt1 N9 2.060(12)
Pt1 Cl1 2.294(4)
Pt1 Pt2 3.1601(10)
N11 H11A 0.8900
N11 H11B 0.8900
N11 H11C 0.8900
N12 H11D 0.8900
N12 H11E 0.8900
N12 H11F 0.8900
Pt2 N13 2.027(12)
Pt2 N14 2.041(11)
Pt2 N3 2.054(12)
Pt2 Cl2 2.299(4)
N13 H11G 0.8900
N13 H11H 0.8900
N13 H11I 0.8900
N14 H11J 0.8900
N14 H11K 0.8900
N14 H11L 0.8900
N1 C2 1.315(17)
N1 C6 1.365(18)
N1 H1B 0.8600
N2 C2 1.402(19)
N2 H1 0.8601
N2 H2 0.8599
N3 C2 1.311(17)
N3 C4 1.360(16)
C4 N9 1.355(16)
C4 C5 1.399(19)
C5 N7 1.409(18)
C5 C6 1.45(2)
C6 O6 1.224(17)
N7 C8 1.204(16)
N7 C7 1.463(18)
C7 H3 0.9600
C7 H4 0.9600
C7 H5 0.9600
C8 N9 1.304(15)
C8 H8B 0.9300
O1W H1W 0.9014
O1W H2W 0.9017
O2W H3W 0.9002
O2W H4W 0.8501

loop_
_geom_torsion_atom_site_label_1
_geom_torsion_atom_site_label_2
_geom_torsion_atom_site_label_3
_geom_torsion_atom_site_label_4
_geom_torsion
N11 Pt1 Pt2 N13 6.2(5)
N12 Pt1 Pt2 N13 -83.6(5)
N9 Pt1 Pt2 N13 -175.3(5)
Cl1 Pt1 Pt2 N13 96.0(4)
N11 Pt1 Pt2 N14 -82.1(5)
N12 Pt1 Pt2 N14 -172.0(5)
N9 Pt1 Pt2 N14 96.4(5)
Cl1 Pt1 Pt2 N14 7.7(4)
N11 Pt1 Pt2 N3 -175.4(5)
N12 Pt1 Pt2 N3 94.8(4)
N9 Pt1 Pt2 N3 3.2(4)
Cl1 Pt1 Pt2 N3 -85.5(3)
N11 Pt1 Pt2 Cl2 97.0(4)
N12 Pt1 Pt2 Cl2 7.2(3)
N9 Pt1 Pt2 Cl2 -84.5(3)
Cl1 Pt1 Pt2 Cl2 -173.14(15)
N14 Pt2 N3 C2 91.5(11)
Cl2 Pt2 N3 C2 -88.8(10)
Pt1 Pt2 N3 C2 175.4(10)
N14 Pt2 N3 C4 -88.0(10)
Cl2 Pt2 N3 C4 91.6(9)
Pt1 Pt2 N3 C4 -4.2(9)
C4 N3 C2 N1 -3.9(19)
Pt2 N3 C2 N1 176.6(10)
C4 N3 C2 N2 177.8(11)
Pt2 N3 C2 N2 -1.7(17)
C6 N1 C2 N3 7(2)
C6 N1 C2 N2 -174.9(13)
C2 N3 C4 N9 -176.0(12)
Pt2 N3 C4 N9 3.5(17)
C2 N3 C4 C5 1.9(17)
Pt2 N3 C4 C5 -178.6(9)
N9 C4 C5 N7 1.0(14)
N3 C4 C5 N7 -177.3(11)
N9 C4 C5 C6 175.9(11)
N3 C4 C5 C6 -2.4(19)
C2 N1 C6 O6 177.6(13)
C2 N1 C6 C5 -6.2(19)
C4 C5 C6 O6 -179.9(13)
N7 C5 C6 O6 -7(2)
C4 C5 C6 N1 4.1(17)
N7 C5 C6 N1 177.2(14)
C4 C5 N7 C8 -0.8(13)
C6 C5 N7 C8 -174.7(14)
C4 C5 N7 C7 -174.6(12)
C6 C5 N7 C7 12(2)
C5 N7 C8 N9 0.4(16)
C7 N7 C8 N9 173.4(13)
N7 C8 N9 C4 0.2(15)
N7 C8 N9 Pt1 176.4(9)
N3 C4 N9 C8 177.4(12)
C5 C4 N9 C8 -0.7(13)
N3 C4 N9 Pt1 1.4(19)
C5 C4 N9 Pt1 -176.8(9)
N12 Pt1 N9 C8 94.7(11)
Cl1 Pt1 N9 C8 -80.3(11)
Pt2 Pt1 N9 C8 -178.4(11)
N12 Pt1 N9 C4 -90.2(11)
Cl1 Pt1 N9 C4 94.8(11)
Pt2 Pt1 N9 C4 -3.4(10)
